data_4120592
loop_
_publ_author_name
'Xu, Tieqi'
'Chen, Eugene Y.-X.'

_publ_section_title
;
 Probing site cooperativity of frustrated phosphine/borane lewis pairs by
 a polymerization study.
;
_journal_issue 5
_journal_name_full 'Journal of the American Chemical Society'
_journal_page_first 1774
_journal_page_last 1777
_journal_paper_doi 10.1021/ja412445n
_journal_volume 136
_journal_year 2014
_chemical_formula_sum 'C63 H35 B2 F30 O2 P'
_chemical_formula_weight 1446.50
_chemical_name_systematic
; 
 ? 
;
_space_group_IT_number 14
_symmetry_cell_setting monoclinic
_symmetry_space_group_name_Hall '-P 2ybc'
_symmetry_space_group_name_H-M 'P 1 21/c 1'
_atom_sites_solution_hydrogens geom
_atom_sites_solution_primary direct
_atom_sites_solution_secondary difmap
_audit_creation_method SHELXL-97
_cell_angle_alpha 90.00
_cell_angle_beta 95.954(2)
_cell_angle_gamma 90.00
_cell_formula_units_Z 4
_cell_length_a 12.4874(6)
_cell_length_b 14.5090(7)
_cell_length_c 32.8803(15)
_cell_measurement_temperature 100(2)
_cell_volume 5925.1(5)
_computing_cell_refinement 'Bruker APEX2 (Bruker, 2009)'
_computing_data_collection 'Bruker APEX2 (Bruker, 2009)'
_computing_data_reduction 'Bruker APEX2 (Bruker, 2009)'
_computing_molecular_graphics 'SHELXTL (Sheldrick, 2008)'
_computing_publication_material 'SHELXTL (Sheldrick, 2008)'
_computing_structure_refinement 'SHELXL-97 (Sheldrick, 1997)'
_computing_structure_solution 'SHELXS-97 (Sheldrick, 1990)'
_diffrn_ambient_temperature 100
_diffrn_measured_fraction_theta_full 1.000
_diffrn_measured_fraction_theta_max 1.000
_diffrn_measurement_device_type 'Bruker APEX-II CCD'
_diffrn_measurement_method '\f and \w scans'
_diffrn_radiation_monochromator graphite
_diffrn_radiation_source 'fine-focus sealed tube'
_diffrn_radiation_type MoK\a
_diffrn_radiation_wavelength 0.71073
_diffrn_reflns_av_R_equivalents 0.0580
_diffrn_reflns_av_sigmaI/netI 0.0370
_diffrn_reflns_limit_h_max 14
_diffrn_reflns_limit_h_min -14
_diffrn_reflns_limit_k_max 17
_diffrn_reflns_limit_k_min -17
_diffrn_reflns_limit_l_max 39
_diffrn_reflns_limit_l_min -38
_diffrn_reflns_number 80024
_diffrn_reflns_theta_full 25.00
_diffrn_reflns_theta_max 25.00
_diffrn_reflns_theta_min 1.95
_exptl_absorpt_coefficient_mu 0.188
_exptl_absorpt_correction_T_max 0.9807
_exptl_absorpt_correction_T_min 0.9595
_exptl_absorpt_correction_type multi-scan
_exptl_absorpt_process_details 'SCALE (Bruker, 2009)'
_exptl_crystal_colour colourless
_exptl_crystal_density_diffrn 1.622
_exptl_crystal_density_meas ?
_exptl_crystal_density_method 'not measured'
_exptl_crystal_description block
_exptl_crystal_F_000 2896
_exptl_crystal_size_max 0.22
_exptl_crystal_size_mid 0.17
_exptl_crystal_size_min 0.10
_refine_diff_density_max 0.727
_refine_diff_density_min -0.470
_refine_diff_density_rms 0.067
_refine_ls_extinction_method none
_refine_ls_goodness_of_fit_ref 1.155
_refine_ls_hydrogen_treatment mixed
_refine_ls_matrix_type full
_refine_ls_number_parameters 910
_refine_ls_number_reflns 10439
_refine_ls_number_restraints 0
_refine_ls_restrained_S_all 1.155
_refine_ls_R_factor_all 0.0796
_refine_ls_R_factor_gt 0.0613
_refine_ls_shift/su_max 0.001
_refine_ls_shift/su_mean 0.000
_refine_ls_structure_factor_coef Fsqd
_refine_ls_weighting_details 'calc w=1/[\s^2^(Fo^2^)+(0.0334P)^2^+15.0925P] where P=(Fo^2^+2Fc^2^)/3'
_refine_ls_weighting_scheme calc
_refine_ls_wR_factor_gt 0.1302
_refine_ls_wR_factor_ref 0.1380
_reflns_number_gt 8387
_reflns_number_total 10439
_reflns_threshold_expression >2sigma(I)
_cod_data_source_file ja412445n_si_002.cif
_cod_data_source_block ec82_0m
_cod_depositor_comments
;
The following automatic conversions were performed:

'_symmetry_cell_setting' value 'Monoclinic' changed to 'monoclinic'
according to
/usr/data/users/saulius/automatic-downloads/current/ACS/lib/dictionaries/cif_core.dic
dictionary named 'cif_core.dic' version 2.4.2 from 2011-04-26.

Automatic conversion script
Id: cif_fix_values 2281 2013-09-26 08:29:07Z andrius 

The following automatic conversions were performed:

'_exptl_crystal_density_meas' value 'not measured' was changed to '?'
- the value is perceived as not measured.

Automatic conversion script
Id: cif_fix_values 3008 2015-01-20 13:52:24Z robertas 
;
_cod_original_sg_symbol_H-M P2(1)/c
_cod_database_code 4120592

loop_
_symmetry_equiv_pos_as_xyz
'x, y, z'
'-x, y+1/2, -z+1/2'
'-x, -y, -z'
'x, -y-1/2, z-1/2'

loop_
_atom_site_label
_atom_site_type_symbol
_atom_site_fract_x
_atom_site_fract_y
_atom_site_fract_z
_atom_site_U_iso_or_equiv
_atom_site_adp_type
_atom_site_occupancy
_atom_site_symmetry_multiplicity
_atom_site_calc_flag
_atom_site_refinement_flags
_atom_site_disorder_assembly
_atom_site_disorder_group
P1 P 0.58567(9) 0.85258(8) 0.12905(3) 0.0161(4) Uani 0.774(4) 1 d P A 1
P1A P 0.6090(3) 0.8847(3) 0.09932(13) 0.0198(15) Uani 0.226(4) 1 d P A 2
H1 H 0.572(3) 0.814(3) 0.1637(12) 0.032(11) Uiso 1 1 d . . .
O1 O 0.05329(19) 0.31506(17) 0.11808(7) 0.0162(5) Uani 1 1 d . . .
H2 H 0.076(4) 0.301(3) 0.0983(14) 0.037(14) Uiso 1 1 d . . .
F1 F 0.03830(17) 0.27508(16) 0.03815(6) 0.0311(5) Uani 1 1 d . . .
F2 F -0.0403(2) 0.1741(2) -0.02571(7) 0.0629(9) Uani 1 1 d . . .
F3 F -0.2443(2) 0.1057(2) -0.02936(8) 0.0604(8) Uani 1 1 d . . .
F4 F -0.36432(18) 0.13626(16) 0.03351(7) 0.0376(6) Uani 1 1 d . . .
F5 F -0.28695(16) 0.23214(15) 0.09821(6) 0.0275(5) Uani 1 1 d . . .
F6 F -0.2601(2) 0.43710(18) 0.22848(7) 0.0419(6) Uani 1 1 d . . .
F7 F -0.2607(2) 0.26142(19) 0.25834(7) 0.0441(7) Uani 1 1 d . . .
F8 F -0.17078(17) 0.47500(14) 0.16131(6) 0.0253(5) Uani 1 1 d . . .
F9 F -0.16897(17) 0.12361(15) 0.21747(7) 0.0331(5) Uani 1 1 d . . .
F10 F -0.08203(16) 0.15933(14) 0.14865(6) 0.0244(5) Uani 1 1 d . . .
F11 F -0.27665(15) 0.42070(14) 0.08970(6) 0.0242(5) Uani 1 1 d . . .
F12 F -0.32157(16) 0.58034(15) 0.05151(6) 0.0283(5) Uani 1 1 d . . .
F13 F -0.16252(18) 0.68121(15) 0.02299(7) 0.0348(6) Uani 1 1 d . . .
F14 F 0.04462(17) 0.61636(15) 0.03271(7) 0.0315(5) Uani 1 1 d . . .
F15 F 0.09171(15) 0.46095(14) 0.07123(6) 0.0241(5) Uani 1 1 d . . .
F16 F 0.23365(16) 0.28398(16) 0.07890(6) 0.0293(5) Uani 1 1 d . . .
F17 F 0.4003(2) 0.3638(2) 0.04876(7) 0.0482(7) Uani 1 1 d . . .
F18 F 0.51354(19) 0.49946(18) 0.09168(9) 0.0485(7) Uani 1 1 d . . .
F19 F 0.45491(18) 0.55182(16) 0.16567(8) 0.0410(6) Uani 1 1 d . . .
F20 F 0.28860(17) 0.47653(14) 0.19565(6) 0.0275(5) Uani 1 1 d . . .
F21 F 0.29370(16) 0.28354(14) 0.22409(6) 0.0253(5) Uani 1 1 d . . .
F22 F 0.38776(18) 0.12361(16) 0.24582(6) 0.0335(6) Uani 1 1 d . . .
F23 F 0.34558(19) -0.02973(15) 0.19875(7) 0.0357(6) Uani 1 1 d . . .
F24 F 0.2016(2) -0.01929(15) 0.13080(7) 0.0368(6) Uani 1 1 d . . .
F25 F 0.10479(17) 0.13782(14) 0.10893(6) 0.0271(5) Uani 1 1 d . . .
F26 F 0.08955(16) 0.51728(13) 0.15407(6) 0.0214(4) Uani 1 1 d . . .
F27 F 0.00750(18) 0.61292(14) 0.21209(6) 0.0297(5) Uani 1 1 d . . .
F28 F -0.04233(18) 0.52763(16) 0.28192(6) 0.0341(6) Uani 1 1 d . . .
F29 F -0.00678(18) 0.34380(16) 0.29124(6) 0.0327(5) Uani 1 1 d . . .
F30 F 0.07678(16) 0.24676(14) 0.23436(6) 0.0240(5) Uani 1 1 d . . .
C1 C 0.5595(3) 0.9735(2) 0.13696(12) 0.0242(8) Uani 1 1 d . . .
C2 C 0.4983(3) 1.0335(3) 0.11017(11) 0.0217(8) Uani 1 1 d . A .
C3 C 0.4864(3) 1.1237(3) 0.12254(12) 0.0249(8) Uani 1 1 d . . .
H3A H 0.4469 1.1642 0.1049 0.030 Uiso 1 1 calc R A .
C4 C 0.5311(3) 1.1560(3) 0.16015(12) 0.0245(8) Uani 1 1 d . A .
C5 C 0.5869(3) 1.0944(3) 0.18645(11) 0.0245(8) Uani 1 1 d . . .
H5A H 0.6144 1.1146 0.2123 0.029 Uiso 1 1 calc R A .
C6 C 0.6032(3) 1.0036(3) 0.17567(12) 0.0257(9) Uani 1 1 d . A .
C7 C 0.4456(4) 1.0049(3) 0.06848(13) 0.0383(11) Uani 1 1 d . . .
H7A H 0.4086 1.0567 0.0554 0.057 Uiso 1 1 calc R A .
H7B H 0.3951 0.9562 0.0716 0.057 Uiso 1 1 calc R . .
H7C H 0.4997 0.9837 0.0520 0.057 Uiso 1 1 calc R . .
C8 C 0.5215(3) 1.2558(3) 0.17134(16) 0.0405(11) Uani 1 1 d . . .
H8A H 0.5576 1.2661 0.1982 0.061 Uiso 1 1 calc R A .
H8B H 0.4468 1.2718 0.1711 0.061 Uiso 1 1 calc R . .
H8C H 0.5538 1.2933 0.1519 0.061 Uiso 1 1 calc R . .
C9 C 0.6654(4) 0.9428(3) 0.20743(14) 0.0468(13) Uani 1 1 d . . .
H9A H 0.6879 0.9787 0.2313 0.070 Uiso 1 1 calc R A .
H9B H 0.7275 0.9180 0.1964 0.070 Uiso 1 1 calc R . .
H9C H 0.6201 0.8933 0.2147 0.070 Uiso 1 1 calc R . .
C10 C 0.7277(3) 0.8292(3) 0.12295(12) 0.0311(10) Uani 1 1 d . . .
C11 C 0.8035(3) 0.8924(3) 0.11038(12) 0.0322(10) Uani 1 1 d . A .
C12 C 0.9102(3) 0.8642(3) 0.11073(11) 0.0276(9) Uani 1 1 d . . .
H12A H 0.9607 0.9054 0.1025 0.033 Uiso 1 1 calc R A .
C13 C 0.9432(3) 0.7758(3) 0.12310(10) 0.0211(8) Uani 1 1 d . A .
C14 C 0.8669(3) 0.7156(3) 0.13467(10) 0.0215(8) Uani 1 1 d . . .
H14A H 0.8881 0.6563 0.1426 0.026 Uiso 1 1 calc R A .
C15 C 0.7595(3) 0.7399(3) 0.13495(11) 0.0245(8) Uani 1 1 d . A .
C16 C 0.7774(4) 0.9908(3) 0.09715(16) 0.0519(14) Uani 1 1 d . . .
H16A H 0.7019 1.0019 0.0979 0.078 Uiso 1 1 calc R A .
H16B H 0.7960 0.9999 0.0698 0.078 Uiso 1 1 calc R . .
H16C H 0.8179 1.0327 0.1154 0.078 Uiso 1 1 calc R . .
C17 C 1.0599(3) 0.7483(3) 0.12448(12) 0.0314(9) Uani 1 1 d . . .
H17A H 1.0683 0.6856 0.1337 0.047 Uiso 1 1 calc R A .
H17B H 1.1028 0.7880 0.1430 0.047 Uiso 1 1 calc R . .
H17C H 1.0831 0.7536 0.0976 0.047 Uiso 1 1 calc R . .
C18 C 0.6831(3) 0.6694(3) 0.14959(13) 0.0357(10) Uani 1 1 d . . .
H18A H 0.7212 0.6130 0.1561 0.054 Uiso 1 1 calc R A .
H18B H 0.6256 0.6582 0.1284 0.054 Uiso 1 1 calc R . .
H18C H 0.6539 0.6923 0.1735 0.054 Uiso 1 1 calc R . .
C19 C 0.4966(3) 0.7899(3) 0.09170(12) 0.0281(9) Uani 1 1 d . . .
C20 C 0.5200(3) 0.7673(3) 0.05165(13) 0.0285(9) Uani 1 1 d . A .
C21 C 0.4530(3) 0.7040(3) 0.02972(11) 0.0243(8) Uani 1 1 d . . .
H21A H 0.4672 0.6876 0.0035 0.029 Uiso 1 1 calc R A .
C22 C 0.3659(3) 0.6648(2) 0.04598(11) 0.0229(8) Uani 1 1 d . A .
C23 C 0.3440(3) 0.6913(3) 0.08452(11) 0.0261(9) Uani 1 1 d . . .
H23A H 0.2840 0.6666 0.0951 0.031 Uiso 1 1 calc R A .
C24 C 0.4077(3) 0.7532(3) 0.10813(12) 0.0298(9) Uani 1 1 d . A .
C25 C 0.6122(3) 0.8076(3) 0.03194(16) 0.0449(12) Uani 1 1 d . . .
H25A H 0.6127 0.7827 0.0049 0.067 Uiso 1 1 calc R A .
H25B H 0.6786 0.7925 0.0479 0.067 Uiso 1 1 calc R . .
H25C H 0.6045 0.8734 0.0304 0.067 Uiso 1 1 calc R . .
C26 C 0.2978(3) 0.5945(3) 0.02132(14) 0.0393(11) Uani 1 1 d . . .
H26A H 0.2412 0.5737 0.0367 0.059 Uiso 1 1 calc R A .
H26B H 0.3418 0.5431 0.0153 0.059 Uiso 1 1 calc R . .
H26C H 0.2670 0.6221 -0.0038 0.059 Uiso 1 1 calc R . .
C27 C 0.3755(4) 0.7742(4) 0.15051(14) 0.0501(13) Uani 1 1 d . . .
H27A H 0.3107 0.7414 0.1545 0.075 Uiso 1 1 calc R A .
H27B H 0.3636 0.8392 0.1530 0.075 Uiso 1 1 calc R . .
H27C H 0.4321 0.7552 0.1708 0.075 Uiso 1 1 calc R . .
C29 C -0.1179(3) 0.2599(2) 0.07201(10) 0.0180(7) Uani 1 1 d . . .
C30 C -0.0627(3) 0.2410(3) 0.03868(11) 0.0256(9) Uani 1 1 d . . .
C31 C -0.1013(4) 0.1895(3) 0.00498(12) 0.0377(11) Uani 1 1 d . . .
C32 C -0.2041(4) 0.1555(3) 0.00305(12) 0.0372(11) Uani 1 1 d . . .
C33 C -0.2638(3) 0.1712(3) 0.03493(12) 0.0292(9) Uani 1 1 d . . .
C34 C -0.2213(3) 0.2218(3) 0.06829(11) 0.0225(8) Uani 1 1 d . . .
C35 C -0.1240(3) 0.3181(2) 0.15018(10) 0.0165(7) Uani 1 1 d . . .
C36 C -0.1713(3) 0.3855(3) 0.17291(11) 0.0212(8) Uani 1 1 d . . .
C37 C -0.2172(3) 0.3683(3) 0.20829(11) 0.0270(9) Uani 1 1 d . . .
C38 C -0.2166(3) 0.2796(3) 0.22391(11) 0.0285(9) Uani 1 1 d . . .
C39 C -0.1698(3) 0.2104(3) 0.20297(11) 0.0243(8) Uani 1 1 d . . .
C40 C -0.1256(3) 0.2307(2) 0.16738(10) 0.0197(8) Uani 1 1 d . . .
C41 C -0.0896(3) 0.4340(2) 0.08534(10) 0.0170(7) Uani 1 1 d . . .
C42 C -0.1935(3) 0.4691(2) 0.07745(10) 0.0182(7) Uani 1 1 d . . .
C43 C -0.2191(3) 0.5504(2) 0.05718(10) 0.0201(8) Uani 1 1 d . . .
C44 C -0.1387(3) 0.6017(2) 0.04236(11) 0.0221(8) Uani 1 1 d . . .
C45 C -0.0350(3) 0.5688(2) 0.04775(10) 0.0202(8) Uani 1 1 d . . .
C46 C -0.0131(3) 0.4875(2) 0.06830(10) 0.0180(7) Uani 1 1 d . . .
C47 C 0.2471(3) 0.3782(2) 0.13804(10) 0.0176(7) Uani 1 1 d . . .
C48 C 0.2845(3) 0.3529(3) 0.10135(11) 0.0217(8) Uani 1 1 d . . .
C49 C 0.3713(3) 0.3921(3) 0.08508(12) 0.0309(9) Uani 1 1 d . . .
C50 C 0.4290(3) 0.4601(3) 0.10661(13) 0.0311(10) Uani 1 1 d . . .
C51 C 0.3985(3) 0.4863(3) 0.14366(13) 0.0280(9) Uani 1 1 d . . .
C52 C 0.3099(3) 0.4457(2) 0.15862(11) 0.0204(8) Uani 1 1 d . . .
C53 C 0.1910(3) 0.2194(2) 0.16642(10) 0.0173(7) Uani 1 1 d . . .
C54 C 0.2660(3) 0.2089(2) 0.20034(10) 0.0188(8) Uani 1 1 d . . .
C55 C 0.3168(3) 0.1274(3) 0.21221(11) 0.0231(8) Uani 1 1 d . . .
C56 C 0.2945(3) 0.0502(2) 0.18872(11) 0.0248(8) Uani 1 1 d . . .
C57 C 0.2229(3) 0.0564(2) 0.15453(11) 0.0239(8) Uani 1 1 d . . .
C58 C 0.1729(3) 0.1389(3) 0.14395(10) 0.0207(8) Uani 1 1 d . . .
C59 C 0.0918(3) 0.3772(2) 0.19132(10) 0.0152(7) Uani 1 1 d . . .
C60 C 0.0690(3) 0.4711(2) 0.18817(10) 0.0167(7) Uani 1 1 d . . .
C61 C 0.0270(3) 0.5227(2) 0.21799(11) 0.0222(8) Uani 1 1 d . . .
C62 C 0.0020(3) 0.4800(3) 0.25303(10) 0.0219(8) Uani 1 1 d . . .
C63 C 0.0212(3) 0.3872(3) 0.25777(10) 0.0219(8) Uani 1 1 d . . .
C64 C 0.0651(3) 0.3382(2) 0.22749(10) 0.0183(8) Uani 1 1 d . . .
OW1 O 0.8353(7) 0.9141(6) 0.9916(3) 0.083(3) Uani 0.50 1 d P . .
OW2 O 0.0390(6) 0.0179(5) 0.0160(3) 0.066(2) Uani 0.50 1 d P . .
B1 B -0.0698(3) 0.3333(3) 0.10787(12) 0.0170(8) Uani 1 1 d . . .
B2 B 0.1435(3) 0.3227(3) 0.15461(11) 0.0151(8) Uani 1 1 d . . .

loop_
_atom_site_aniso_label
_atom_site_aniso_U_11
_atom_site_aniso_U_22
_atom_site_aniso_U_33
_atom_site_aniso_U_23
_atom_site_aniso_U_13
_atom_site_aniso_U_12
P1 0.0183(6) 0.0121(6) 0.0173(7) 0.0023(5) -0.0005(5) 0.0002(5)
P1A 0.021(2) 0.018(2) 0.020(3) -0.0006(18) 0.0006(17) 0.0031(17)
O1 0.0140(12) 0.0210(13) 0.0138(12) -0.0022(10) 0.0024(10) -0.0013(10)
F1 0.0279(12) 0.0487(15) 0.0177(10) -0.0074(10) 0.0066(9) -0.0168(11)
F2 0.070(2) 0.096(2) 0.0252(13) -0.0288(14) 0.0158(13) -0.0395(18)
F3 0.0672(19) 0.075(2) 0.0358(15) -0.0200(14) -0.0096(13) -0.0379(16)
F4 0.0277(12) 0.0349(14) 0.0466(14) 0.0109(11) -0.0141(11) -0.0172(11)
F5 0.0177(11) 0.0288(12) 0.0361(12) 0.0049(10) 0.0028(9) -0.0066(9)
F6 0.0450(15) 0.0498(16) 0.0344(13) -0.0058(12) 0.0205(11) 0.0109(12)
F7 0.0427(15) 0.0658(18) 0.0269(12) 0.0115(12) 0.0179(11) -0.0037(13)
F8 0.0295(12) 0.0209(11) 0.0264(11) 0.0011(9) 0.0074(9) 0.0037(9)
F9 0.0280(12) 0.0352(13) 0.0357(12) 0.0210(11) 0.0015(10) -0.0058(10)
F10 0.0279(12) 0.0181(11) 0.0271(11) 0.0040(9) 0.0026(9) -0.0006(9)
F11 0.0153(10) 0.0249(12) 0.0329(12) 0.0105(9) 0.0056(9) -0.0032(9)
F12 0.0202(11) 0.0303(12) 0.0355(12) 0.0112(10) 0.0079(9) 0.0069(9)
F13 0.0355(13) 0.0269(13) 0.0448(14) 0.0200(11) 0.0179(11) 0.0097(10)
F14 0.0276(12) 0.0285(12) 0.0406(13) 0.0135(10) 0.0135(10) -0.0031(10)
F15 0.0151(10) 0.0278(12) 0.0299(11) 0.0091(9) 0.0046(8) -0.0004(9)
F16 0.0241(11) 0.0390(13) 0.0260(11) -0.0107(10) 0.0086(9) -0.0028(10)
F17 0.0383(15) 0.0713(19) 0.0392(14) -0.0025(13) 0.0246(12) 0.0033(13)
F18 0.0245(13) 0.0490(16) 0.0759(19) 0.0164(14) 0.0241(13) -0.0060(12)
F19 0.0277(13) 0.0283(13) 0.0665(17) -0.0015(12) 0.0017(12) -0.0143(11)
F20 0.0285(12) 0.0255(12) 0.0281(12) -0.0061(9) 0.0010(9) -0.0090(9)
F21 0.0264(11) 0.0233(11) 0.0245(11) -0.0064(9) -0.0049(9) 0.0019(9)
F22 0.0356(13) 0.0385(14) 0.0251(11) 0.0049(10) -0.0026(10) 0.0182(11)
F23 0.0499(15) 0.0228(12) 0.0371(13) 0.0086(10) 0.0175(11) 0.0186(11)
F24 0.0519(15) 0.0180(12) 0.0418(14) -0.0111(10) 0.0102(11) 0.0022(11)
F25 0.0319(12) 0.0247(12) 0.0236(11) -0.0083(9) -0.0018(9) -0.0007(10)
F26 0.0299(12) 0.0163(10) 0.0182(10) 0.0032(8) 0.0038(8) 0.0023(9)
F27 0.0414(13) 0.0179(12) 0.0292(12) -0.0053(9) 0.0012(10) 0.0103(10)
F28 0.0390(14) 0.0402(14) 0.0247(11) -0.0099(10) 0.0112(10) 0.0093(11)
F29 0.0430(14) 0.0387(14) 0.0181(11) 0.0052(10) 0.0113(10) 0.0030(11)
F30 0.0294(12) 0.0185(11) 0.0247(11) 0.0071(9) 0.0059(9) -0.0006(9)
C1 0.0173(19) 0.0160(19) 0.038(2) -0.0054(16) -0.0013(16) 0.0002(15)
C2 0.0155(18) 0.025(2) 0.0251(19) 0.0003(16) 0.0025(14) -0.0008(15)
C3 0.0171(19) 0.019(2) 0.037(2) 0.0075(17) -0.0034(16) 0.0008(15)
C4 0.0140(18) 0.0172(19) 0.043(2) -0.0030(17) 0.0067(16) -0.0002(15)
C5 0.022(2) 0.028(2) 0.0234(19) -0.0047(16) 0.0033(15) -0.0047(17)
C6 0.023(2) 0.022(2) 0.031(2) 0.0058(16) -0.0027(16) -0.0061(16)
C7 0.038(3) 0.040(3) 0.034(2) -0.003(2) -0.0103(19) -0.002(2)
C8 0.022(2) 0.022(2) 0.076(3) -0.012(2) 0.002(2) 0.0023(18)
C9 0.050(3) 0.034(3) 0.051(3) 0.015(2) -0.023(2) -0.005(2)
C10 0.027(2) 0.023(2) 0.040(2) -0.0123(18) -0.0140(18) 0.0049(17)
C11 0.044(3) 0.020(2) 0.028(2) -0.0003(17) -0.0157(18) 0.0056(19)
C12 0.037(2) 0.022(2) 0.0226(19) -0.0001(16) -0.0039(17) -0.0044(18)
C13 0.0234(19) 0.023(2) 0.0167(17) -0.0013(15) 0.0009(14) 0.0018(16)
C14 0.024(2) 0.0196(19) 0.0202(18) -0.0007(15) -0.0023(15) 0.0058(16)
C15 0.025(2) 0.021(2) 0.0263(19) -0.0088(16) -0.0033(16) 0.0018(16)
C16 0.064(3) 0.021(2) 0.063(3) 0.005(2) -0.032(3) 0.005(2)
C17 0.027(2) 0.033(2) 0.034(2) -0.0036(18) 0.0070(17) 0.0015(18)
C18 0.029(2) 0.033(2) 0.046(3) -0.006(2) 0.0065(19) -0.0015(19)
C19 0.028(2) 0.0159(19) 0.037(2) -0.0079(17) -0.0129(17) 0.0073(16)
C20 0.0187(19) 0.021(2) 0.045(2) 0.0101(18) -0.0023(17) 0.0018(16)
C21 0.024(2) 0.029(2) 0.0198(18) 0.0019(16) 0.0024(15) 0.0036(17)
C22 0.0194(19) 0.019(2) 0.029(2) -0.0011(16) -0.0016(15) 0.0002(15)
C23 0.025(2) 0.025(2) 0.029(2) 0.0023(17) 0.0073(16) 0.0057(17)
C24 0.033(2) 0.029(2) 0.026(2) -0.0056(17) -0.0020(17) 0.0162(18)
C25 0.031(2) 0.035(3) 0.070(3) 0.017(2) 0.010(2) -0.003(2)
C26 0.029(2) 0.034(2) 0.052(3) -0.011(2) -0.009(2) -0.0035(19)
C27 0.055(3) 0.057(3) 0.037(3) -0.013(2) 0.001(2) 0.017(3)
C29 0.0191(18) 0.0156(18) 0.0185(17) 0.0068(14) -0.0027(14) -0.0002(15)
C30 0.025(2) 0.030(2) 0.0215(19) 0.0006(16) -0.0015(15) -0.0140(17)
C31 0.044(3) 0.051(3) 0.019(2) -0.0061(19) 0.0062(18) -0.015(2)
C32 0.044(3) 0.041(3) 0.023(2) -0.0043(19) -0.0104(19) -0.020(2)
C33 0.025(2) 0.026(2) 0.033(2) 0.0099(17) -0.0122(17) -0.0126(17)
C34 0.023(2) 0.0205(19) 0.0237(19) 0.0108(15) -0.0019(15) -0.0028(16)
C35 0.0137(17) 0.0197(19) 0.0157(17) 0.0032(14) -0.0011(13) -0.0025(14)
C36 0.0175(18) 0.023(2) 0.0236(19) 0.0044(16) 0.0035(15) 0.0002(15)
C37 0.024(2) 0.034(2) 0.0240(19) -0.0016(17) 0.0084(16) 0.0033(17)
C38 0.022(2) 0.045(3) 0.0195(18) 0.0099(18) 0.0070(15) -0.0066(18)
C39 0.0182(19) 0.029(2) 0.0249(19) 0.0124(17) -0.0001(15) -0.0044(16)
C40 0.0137(17) 0.024(2) 0.0214(18) 0.0032(15) 0.0000(14) -0.0014(15)
C41 0.0175(18) 0.0190(19) 0.0144(16) -0.0012(14) 0.0012(13) -0.0021(15)
C42 0.0189(18) 0.0173(19) 0.0193(17) 0.0023(14) 0.0056(14) -0.0026(15)
C43 0.0188(19) 0.0200(19) 0.0218(18) 0.0003(15) 0.0040(14) 0.0018(15)
C44 0.030(2) 0.0159(19) 0.0221(18) 0.0048(15) 0.0094(15) 0.0040(16)
C45 0.0214(19) 0.021(2) 0.0195(18) 0.0040(15) 0.0079(15) -0.0059(16)
C46 0.0150(18) 0.0227(19) 0.0164(16) -0.0003(15) 0.0016(13) -0.0015(15)
C47 0.0147(17) 0.0154(18) 0.0222(18) 0.0040(14) 0.0000(14) 0.0031(14)
C48 0.0156(18) 0.025(2) 0.0241(19) 0.0003(16) 0.0011(15) 0.0006(16)
C49 0.022(2) 0.042(3) 0.031(2) 0.0066(19) 0.0117(17) 0.0047(19)
C50 0.0147(19) 0.033(2) 0.047(3) 0.016(2) 0.0119(17) 0.0008(17)
C51 0.020(2) 0.018(2) 0.045(2) 0.0062(17) -0.0010(17) -0.0035(16)
C52 0.0184(19) 0.0183(19) 0.0240(18) 0.0017(15) 0.0005(15) 0.0005(15)
C53 0.0173(18) 0.0196(19) 0.0158(16) 0.0001(14) 0.0051(14) -0.0004(15)
C54 0.0216(19) 0.0161(19) 0.0192(17) -0.0011(14) 0.0046(14) -0.0002(15)
C55 0.024(2) 0.027(2) 0.0186(18) 0.0038(16) 0.0039(15) 0.0071(16)
C56 0.031(2) 0.017(2) 0.030(2) 0.0094(16) 0.0163(17) 0.0099(16)
C57 0.031(2) 0.0136(19) 0.030(2) -0.0047(15) 0.0149(17) -0.0013(16)
C58 0.0187(18) 0.024(2) 0.0202(18) -0.0002(15) 0.0062(14) -0.0014(15)
C59 0.0134(17) 0.0163(18) 0.0151(16) -0.0024(14) -0.0015(13) -0.0009(14)
C60 0.0186(18) 0.0167(18) 0.0144(16) -0.0006(14) -0.0002(13) 0.0009(14)
C61 0.026(2) 0.0168(19) 0.0230(19) -0.0034(15) -0.0032(15) 0.0033(16)
C62 0.0209(19) 0.029(2) 0.0157(17) -0.0074(15) 0.0030(14) 0.0060(16)
C63 0.023(2) 0.033(2) 0.0103(16) 0.0031(15) 0.0021(14) -0.0012(16)
C64 0.0175(18) 0.0169(19) 0.0198(18) 0.0026(14) -0.0018(14) -0.0009(14)
OW1 0.068(6) 0.078(6) 0.101(7) 0.024(5) 0.004(5) 0.007(5)
OW2 0.060(5) 0.033(4) 0.104(6) 0.002(4) -0.001(4) 0.008(3)
B1 0.0116(19) 0.021(2) 0.0178(19) 0.0025(16) 0.0011(15) -0.0013(16)
B2 0.016(2) 0.016(2) 0.0129(18) -0.0015(15) 0.0004(15) -0.0012(16)

loop_
_atom_type_symbol
_atom_type_description
_atom_type_scat_dispersion_real
_atom_type_scat_dispersion_imag
_atom_type_scat_source
C C 0.0033 0.0016 'International Tables Vol C Tables 4.2.6.8 and 6.1.1.4'
H H 0.0000 0.0000 'International Tables Vol C Tables 4.2.6.8 and 6.1.1.4'
B B 0.0013 0.0007 'International Tables Vol C Tables 4.2.6.8 and 6.1.1.4'
F F 0.0171 0.0103 'International Tables Vol C Tables 4.2.6.8 and 6.1.1.4'
P P 0.1023 0.0942 'International Tables Vol C Tables 4.2.6.8 and 6.1.1.4'
O O 0.0106 0.0060 'International Tables Vol C Tables 4.2.6.8 and 6.1.1.4'

loop_
_geom_angle_atom_site_label_1
_geom_angle_atom_site_label_2
_geom_angle_atom_site_label_3
_geom_angle
C1 P1 C19 118.46(17)
C1 P1 C10 112.71(18)
C19 P1 C10 111.39(18)
C10 P1A C1 109.1(3)
C10 P1A C19 106.8(3)
C1 P1A C19 106.1(3)
B1 O1 B2 140.2(3)
C6 C1 C2 120.7(3)
C6 C1 P1 112.0(3)
C2 C1 P1 127.2(3)
C6 C1 P1A 132.0(3)
C2 C1 P1A 101.6(3)
P1 C1 P1A 35.55(15)
C3 C2 C1 118.0(3)
C3 C2 C7 118.4(3)
C1 C2 C7 123.6(3)
C4 C3 C2 122.5(3)
C5 C4 C3 118.1(3)
C5 C4 C8 121.2(4)
C3 C4 C8 120.6(4)
C4 C5 C6 122.3(3)
C5 C6 C1 118.4(3)
C5 C6 C9 117.1(4)
C1 C6 C9 124.5(4)
C15 C10 C11 120.4(4)
C15 C10 P1A 137.4(3)
C11 C10 P1A 97.5(3)
C15 C10 P1 112.9(3)
C11 C10 P1 126.6(3)
P1A C10 P1 36.84(16)
C12 C11 C10 118.5(3)
C12 C11 C16 117.1(4)
C10 C11 C16 124.4(4)
C11 C12 C13 121.8(4)
C14 C13 C12 118.2(3)
C14 C13 C17 121.2(3)
C12 C13 C17 120.6(3)
C13 C14 C15 122.6(3)
C14 C15 C10 118.6(4)
C14 C15 C18 118.2(3)
C10 C15 C18 123.1(4)
C24 C19 C20 121.5(3)
C24 C19 P1 112.8(3)
C20 C19 P1 125.0(3)
C24 C19 P1A 143.9(3)
C20 C19 P1A 93.8(3)
P1 C19 P1A 35.10(14)
C21 C20 C19 117.6(4)
C21 C20 C25 118.7(4)
C19 C20 C25 123.6(4)
C22 C21 C20 121.7(4)
C23 C22 C21 118.7(3)
C23 C22 C26 121.8(4)
C21 C22 C26 119.5(4)
C22 C23 C24 122.7(4)
C23 C24 C19 117.8(4)
C23 C24 C27 117.0(4)
C19 C24 C27 125.2(4)
C30 C29 C34 112.6(3)
C30 C29 B1 121.3(3)
C34 C29 B1 125.5(3)
F1 C30 C31 115.8(3)
F1 C30 C29 118.6(3)
C31 C30 C29 125.6(3)
F2 C31 C32 120.4(4)
F2 C31 C30 120.9(4)
C32 C31 C30 118.6(4)
F3 C32 C33 120.6(4)
F3 C32 C31 120.1(4)
C33 C32 C31 119.2(4)
F4 C33 C32 119.4(3)
F4 C33 C34 120.5(4)
C32 C33 C34 120.2(3)
F5 C34 C33 115.1(3)
F5 C34 C29 121.1(3)
C33 C34 C29 123.8(4)
C40 C35 C36 113.4(3)
C40 C35 B1 119.8(3)
C36 C35 B1 126.8(3)
F8 C36 C37 115.3(3)
F8 C36 C35 120.4(3)
C37 C36 C35 124.2(3)
F6 C37 C36 120.5(3)
F6 C37 C38 119.7(3)
C36 C37 C38 119.8(4)
F7 C38 C39 120.8(4)
F7 C38 C37 120.7(4)
C39 C38 C37 118.5(3)
F9 C39 C40 120.8(4)
F9 C39 C38 119.5(3)
C40 C39 C38 119.7(3)
F10 C40 C39 116.2(3)
F10 C40 C35 119.4(3)
C39 C40 C35 124.4(3)
C42 C41 C46 112.7(3)
C42 C41 B1 120.1(3)
C46 C41 B1 126.7(3)
F11 C42 C43 116.3(3)
F11 C42 C41 119.0(3)
C43 C42 C41 124.7(3)
F12 C43 C42 120.9(3)
F12 C43 C44 119.6(3)
C42 C43 C44 119.5(3)
F13 C44 C45 121.4(3)
F13 C44 C43 120.1(3)
C45 C44 C43 118.6(3)
F14 C45 C46 120.3(3)
F14 C45 C44 119.8(3)
C46 C45 C44 119.9(3)
F15 C46 C45 114.8(3)
F15 C46 C41 120.7(3)
C45 C46 C41 124.5(3)
C52 C47 C48 112.8(3)
C52 C47 B2 127.0(3)
C48 C47 B2 120.0(3)
F16 C48 C49 115.7(3)
F16 C48 C47 119.1(3)
C49 C48 C47 125.2(3)
F17 C49 C50 120.0(4)
F17 C49 C48 120.8(4)
C50 C49 C48 119.2(4)
F18 C50 C51 120.7(4)
F18 C50 C49 120.6(4)
C51 C50 C49 118.6(3)
F19 C51 C50 119.8(3)
F19 C51 C52 120.0(4)
C50 C51 C52 120.2(4)
F20 C52 C47 121.3(3)
F20 C52 C51 114.7(3)
C47 C52 C51 123.9(3)
C54 C53 C58 113.2(3)
C54 C53 B2 119.1(3)
C58 C53 B2 127.3(3)
F21 C54 C55 116.0(3)
F21 C54 C53 119.0(3)
C55 C54 C53 125.0(3)
F22 C55 C56 120.4(3)
F22 C55 C54 120.8(3)
C56 C55 C54 118.7(3)
F23 C56 C57 120.8(3)
F23 C56 C55 120.1(3)
C57 C56 C55 119.1(3)
F24 C57 C56 119.4(3)
F24 C57 C58 120.1(3)
C56 C57 C58 120.5(3)
F25 C58 C57 115.5(3)
F25 C58 C53 121.0(3)
C57 C58 C53 123.5(3)
C64 C59 C60 113.4(3)
C64 C59 B2 125.8(3)
C60 C59 B2 120.8(3)
F26 C60 C61 116.0(3)
F26 C60 C59 119.4(3)
C61 C60 C59 124.6(3)
F27 C61 C62 120.6(3)
F27 C61 C60 120.2(3)
C62 C61 C60 119.1(3)
F28 C62 C61 120.5(3)
F28 C62 C63 120.3(3)
C61 C62 C63 119.1(3)
F29 C63 C62 119.7(3)
F29 C63 C64 120.3(3)
C62 C63 C64 120.0(3)
F30 C64 C63 115.4(3)
F30 C64 C59 120.8(3)
C63 C64 C59 123.7(3)
O1 B1 C35 106.3(3)
O1 B1 C41 110.2(3)
C35 B1 C41 116.7(3)
O1 B1 C29 108.7(3)
C35 B1 C29 111.7(3)
C41 B1 C29 103.0(3)
O1 B2 C59 107.0(3)
O1 B2 C53 109.3(3)
C59 B2 C53 115.4(3)
O1 B2 C47 107.8(3)
C59 B2 C47 112.9(3)
C53 B2 C47 104.2(3)

loop_
_geom_bond_atom_site_label_1
_geom_bond_atom_site_label_2
_geom_bond_distance
_geom_bond_site_symmetry_2
P1 C1 1.808(4) .
P1 C19 1.814(4) .
P1 C10 1.837(4) .
P1A C10 1.793(5) .
P1A C1 1.932(6) .
P1A C19 1.963(6) .
O1 B1 1.562(4) .
O1 B2 1.563(4) .
F1 C30 1.357(4) .
F2 C31 1.345(5) .
F3 C32 1.342(4) .
F4 C33 1.350(4) .
F5 C34 1.353(4) .
F6 C37 1.341(4) .
F7 C38 1.335(4) .
F8 C36 1.353(4) .
F9 C39 1.346(4) .
F10 C40 1.348(4) .
F11 C42 1.349(4) .
F12 C43 1.346(4) .
F13 C44 1.337(4) .
F14 C45 1.346(4) .
F15 C46 1.358(4) .
F16 C48 1.360(4) .
F17 C49 1.348(5) .
F18 C50 1.338(4) .
F19 C51 1.348(4) .
F20 C52 1.349(4) .
F21 C54 1.359(4) .
F22 C55 1.344(4) .
F23 C56 1.347(4) .
F24 C57 1.358(4) .
F25 C58 1.359(4) .
F26 C60 1.353(4) .
F27 C61 1.341(4) .
F28 C62 1.340(4) .
F29 C63 1.345(4) .
F30 C64 1.351(4) .
C1 C6 1.402(5) .
C1 C2 1.406(5) .
C2 C3 1.383(5) .
C2 C7 1.516(5) .
C3 C4 1.385(5) .
C4 C5 1.380(5) .
C4 C8 1.502(5) .
C5 C6 1.385(5) .
C6 C9 1.518(5) .
C10 C15 1.399(5) .
C10 C11 1.410(6) .
C11 C12 1.392(6) .
C11 C16 1.517(5) .
C12 C13 1.394(5) .
C13 C14 1.375(5) .
C13 C17 1.507(5) .
C14 C15 1.388(5) .
C15 C18 1.511(6) .
C19 C24 1.390(6) .
C19 C20 1.416(6) .
C20 C21 1.392(5) .
C20 C25 1.498(6) .
C21 C22 1.383(5) .
C22 C23 1.379(5) .
C22 C26 1.510(5) .
C23 C24 1.383(5) .
C24 C27 1.520(6) .
C29 C30 1.381(5) .
C29 C34 1.397(5) .
C29 B1 1.655(5) .
C30 C31 1.381(5) .
C31 C32 1.370(6) .
C32 C33 1.367(6) .
C33 C34 1.380(5) .
C35 C40 1.390(5) .
C35 C36 1.398(5) .
C35 B1 1.624(5) .
C36 C37 1.372(5) .
C37 C38 1.385(6) .
C38 C39 1.381(6) .
C39 C40 1.377(5) .
C41 C42 1.392(5) .
C41 C46 1.393(5) .
C41 B1 1.646(5) .
C42 C43 1.375(5) .
C43 C44 1.378(5) .
C44 C45 1.375(5) .
C45 C46 1.373(5) .
C47 C52 1.387(5) .
C47 C48 1.387(5) .
C47 B2 1.663(5) .
C48 C49 1.380(5) .
C49 C50 1.375(6) .
C50 C51 1.367(6) .
C51 C52 1.388(5) .
C53 C54 1.388(5) .
C53 C58 1.388(5) .
C53 B2 1.643(5) .
C54 C55 1.379(5) .
C55 C56 1.373(5) .
C56 C57 1.365(5) .
C57 C58 1.378(5) .
C59 C64 1.388(5) .
C59 C60 1.393(5) .
C59 B2 1.632(5) .
C60 C61 1.380(5) .
C61 C62 1.373(5) .
C62 C63 1.372(5) .
C63 C64 1.383(5) .
OW2 OW2 1.454(15) 3
